data_7206225
loop_
_publ_author_name
'Pilati, Tullio'
'Cozzi, Franco'

_publ_section_title
;
 Structures of hydro-, chloro-, and bromo-substituted maleimides and
 2,6-diaminopyridines, and of some of their 1&#x2009;:&#x2009;1
 heterodimers
;
_journal_issue 14
_journal_name_full CrystEngComm
_journal_page_first 4549
_journal_paper_doi 10.1039/c1ce05166k
_journal_volume 13
_journal_year 2011
_chemical_absolute_configuration ad
_chemical_formula_moiety 'C4 H Cl2 N O2'
_chemical_formula_sum 'C4 H Cl2 N O2'
_chemical_formula_weight 165.96
_chemical_name_systematic
;
?
;
_space_group_IT_number 96
_symmetry_cell_setting tetragonal
_symmetry_space_group_name_Hall 'P 4nw 2abw'
_symmetry_space_group_name_H-M 'P 43 21 2'
_atom_sites_solution_hydrogens geom
_atom_sites_solution_primary direct
_atom_sites_solution_secondary difmap
_audit_creation_method SHELXL-97
_cell_angle_alpha 90.00
_cell_angle_beta 90.00
_cell_angle_gamma 90.00
_cell_formula_units_Z 8
_cell_length_a 5.5503(2)
_cell_length_b 5.5503(2)
_cell_length_c 38.4073(9)
_cell_measurement_reflns_used 5966
_cell_measurement_temperature 298(2)
_cell_measurement_theta_max 30.02
_cell_measurement_theta_min 3.71
_cell_volume 1183.17(7)
_computing_cell_refinement 'Bruker SAINT'
_computing_data_collection 'Bruker SMART'
_computing_data_reduction 'Bruker SAINT'
_computing_molecular_graphics
;
ORTEP-3 (Farrugia, L.J. (1997) Jour. Appl. Cryst. 30, 565)
Mercury (Macrae, C. F., Edgington, P. R., McCabe, P., Pidcock, E.,
Shields, G. P., Taylor, R., Towler, M. & van de Streek, J. (2006).
J. Appl. Cryst. 39, 453-457
;
_computing_publication_material 'SHELXL-97 (Sheldrick, 1997)'
_computing_structure_refinement 'SHELXL-97 (Sheldrick, G. M. (2008). Acta Cryst. A64, 112-122)'
_computing_structure_solution
;
SIR2002 (Burla, M. C., Camalli, M., Carrozzini, B., Cascarano, G. L.,
Giacovazzo, C., Polidori, G. & Spagna, R. (2003).
J. Appl. Cryst. 36, 1103.)
;
_diffrn_ambient_temperature 298(2)
_diffrn_measured_fraction_theta_full 0.998
_diffrn_measured_fraction_theta_max 0.889
_diffrn_measurement_device_type 'Bruker APEX-II CCD area detector'
_diffrn_measurement_method '\f and \w scans'
_diffrn_radiation_monochromator graphite
_diffrn_radiation_source 'fine-focus sealed tube'
_diffrn_radiation_type MoK\a
_diffrn_radiation_wavelength 0.71073
_diffrn_reflns_av_R_equivalents 0.0273
_diffrn_reflns_av_sigmaI/netI 0.0178
_diffrn_reflns_limit_h_max 7
_diffrn_reflns_limit_h_min -7
_diffrn_reflns_limit_k_max 7
_diffrn_reflns_limit_k_min -7
_diffrn_reflns_limit_l_max 54
_diffrn_reflns_limit_l_min -46
_diffrn_reflns_number 8018
_diffrn_reflns_theta_full 27.50
_diffrn_reflns_theta_max 30.45
_diffrn_reflns_theta_min 3.71
_diffrn_standards_decay_% 0.00
_exptl_absorpt_coefficient_mu 1.006
_exptl_absorpt_correction_T_max 0.8622
_exptl_absorpt_correction_T_min 0.7888
_exptl_absorpt_correction_type multi-scan
_exptl_absorpt_process_details 'Bruker (2001). SADABS. Bruker AXS Inc., Madison, Wisconsin, USA.'
_exptl_crystal_colour 'pale orange'
_exptl_crystal_density_diffrn 1.863
_exptl_crystal_density_method 'not measured'
_exptl_crystal_description block
_exptl_crystal_F_000 656
_exptl_crystal_size_max 0.39
_exptl_crystal_size_mid 0.32
_exptl_crystal_size_min 0.24
_refine_diff_density_max 0.256
_refine_diff_density_min -0.249
_refine_diff_density_rms 0.070
_refine_ls_abs_structure_details 'Flack H D (1983), Acta Cryst. A39, 876-881'
_refine_ls_abs_structure_Flack 0.00(8)
_refine_ls_extinction_coef 0.0057(15)
_refine_ls_extinction_expression Fc^*^=kFc[1+0.001xFc^2^\l^3^/sin(2\q)]^-1/4^
_refine_ls_extinction_method SHELXL
_refine_ls_goodness_of_fit_ref 1.168
_refine_ls_hydrogen_treatment refall
_refine_ls_matrix_type full
_refine_ls_number_parameters 87
_refine_ls_number_reflns 1557
_refine_ls_number_restraints 0
_refine_ls_restrained_S_all 1.168
_refine_ls_R_factor_all 0.0292
_refine_ls_R_factor_gt 0.0265
_refine_ls_shift/su_max 0.000
_refine_ls_shift/su_mean 0.000
_refine_ls_structure_factor_coef Fsqd
_refine_ls_weighting_details 'w=1/[\s^2^(Fo^2^)+(0.0328P)^2^+0.2802P] where P=(Fo^2^+2Fc^2^)/3'
_refine_ls_weighting_scheme calc
_refine_ls_wR_factor_gt 0.0691
_refine_ls_wR_factor_ref 0.0696
_reflns_number_gt 1511
_reflns_number_total 1557
_reflns_threshold_expression I>2\s(I)
_cod_data_source_file c1ce05166k.txt
_cod_data_source_block cz19
_cod_original_cell_volume 1183.2(2)
_cod_database_code 7206225

loop_
_symmetry_equiv_pos_as_xyz
'x, y, z'
'-x, -y, z+1/2'
'-y+1/2, x+1/2, z+3/4'
'y+1/2, -x+1/2, z+1/4'
'-x+1/2, y+1/2, -z+3/4'
'x+1/2, -y+1/2, -z+1/4'
'y, x, -z'
'-y, -x, -z+1/2'

loop_
_atom_site_label
_atom_site_type_symbol
_atom_site_fract_x
_atom_site_fract_y
_atom_site_fract_z
_atom_site_U_iso_or_equiv
_atom_site_adp_type
_atom_site_occupancy
_atom_site_symmetry_multiplicity
_atom_site_calc_flag
_atom_site_refinement_flags
_atom_site_disorder_assembly
_atom_site_disorder_group
Cl1 Cl 0.88177(9) 0.95600(8) 0.066975(13) 0.04513(14) Uani 1 1 d . . .
Cl2 Cl 0.39720(10) 0.85083(10) 0.013503(11) 0.04823(15) Uani 1 1 d . . .
O1 O 0.8286(3) 0.5222(3) 0.11979(3) 0.0447(3) Uani 1 1 d . . .
O2 O 0.1674(3) 0.3954(3) 0.05183(4) 0.0537(4) Uani 1 1 d . . .
N1 N 0.4786(3) 0.4073(3) 0.09190(4) 0.0392(3) Uani 1 1 d . . .
C1 C 0.6777(3) 0.5474(3) 0.09749(4) 0.0328(3) Uani 1 1 d . . .
C2 C 0.6719(3) 0.7368(3) 0.06970(4) 0.0315(3) Uani 1 1 d . . .
C3 C 0.4833(3) 0.6984(3) 0.04941(4) 0.0324(3) Uani 1 1 d . . .
C4 C 0.3488(3) 0.4830(3) 0.06288(4) 0.0358(4) Uani 1 1 d . . .
H1 H 0.433(4) 0.295(4) 0.1037(6) 0.042(6) Uiso 1 1 d . . .

loop_
_atom_site_aniso_label
_atom_site_aniso_U_11
_atom_site_aniso_U_22
_atom_site_aniso_U_33
_atom_site_aniso_U_23
_atom_site_aniso_U_13
_atom_site_aniso_U_12
Cl1 0.0402(2) 0.0389(2) 0.0563(3) 0.00830(19) 0.0008(2) -0.01082(19)
Cl2 0.0543(3) 0.0546(3) 0.0357(2) 0.01620(19) -0.00365(18) 0.0044(2)
O1 0.0462(7) 0.0460(8) 0.0418(6) 0.0117(6) -0.0079(6) 0.0022(6)
O2 0.0503(8) 0.0514(8) 0.0595(8) 0.0061(7) -0.0121(7) -0.0171(7)
N1 0.0444(8) 0.0341(8) 0.0390(7) 0.0142(6) -0.0009(6) -0.0059(6)
C1 0.0366(8) 0.0304(8) 0.0313(7) 0.0050(6) 0.0025(6) 0.0019(7)
C2 0.0341(8) 0.0271(7) 0.0332(7) 0.0039(6) 0.0044(7) -0.0016(6)
C3 0.0374(9) 0.0315(8) 0.0283(7) 0.0067(6) 0.0030(6) 0.0002(7)
C4 0.0384(9) 0.0330(8) 0.0360(8) 0.0025(7) 0.0018(7) -0.0037(7)

loop_
_atom_type_symbol
_atom_type_description
_atom_type_scat_dispersion_real
_atom_type_scat_dispersion_imag
_atom_type_scat_source
C C 0.0033 0.0016 'International Tables Vol C Tables 4.2.6.8 and 6.1.1.4'
H H 0.0000 0.0000 'International Tables Vol C Tables 4.2.6.8 and 6.1.1.4'
N N 0.0061 0.0033 'International Tables Vol C Tables 4.2.6.8 and 6.1.1.4'
O O 0.0106 0.0060 'International Tables Vol C Tables 4.2.6.8 and 6.1.1.4'
Cl Cl 0.1484 0.1585 'International Tables Vol C Tables 4.2.6.8 and 6.1.1.4'

loop_
_geom_angle_atom_site_label_1
_geom_angle_atom_site_label_2
_geom_angle_atom_site_label_3
_geom_angle
_geom_angle_site_symmetry_1
_geom_angle_site_symmetry_3
_geom_angle_publ_flag
C1 N1 C4 111.82(14) . . ?
C1 N1 H1 127.0(16) . . ?
C4 N1 H1 121.1(16) . . ?
O1 C1 N1 127.34(16) . . ?
O1 C1 C2 126.99(17) . . ?
N1 C1 C2 105.67(14) . . ?
C3 C2 C1 108.85(14) . . ?
C3 C2 Cl1 128.78(13) . . ?
C1 C2 Cl1 122.37(13) . . ?
C2 C3 C4 108.62(14) . . ?
C2 C3 Cl2 128.67(14) . . ?
C4 C3 Cl2 122.70(13) . . ?
O2 C4 N1 126.62(17) . . ?
O2 C4 C3 128.34(16) . . ?
N1 C4 C3 105.02(14) . . ?

loop_
_geom_bond_atom_site_label_1
_geom_bond_atom_site_label_2
_geom_bond_distance
_geom_bond_site_symmetry_2
_geom_bond_publ_flag
Cl1 C2 1.6873(16) . ?
Cl2 C3 1.6871(16) . ?
O1 C1 1.206(2) . ?
O2 C4 1.196(2) . ?
N1 C1 1.368(2) . ?
N1 C4 1.392(2) . ?
N1 H1 0.81(2) . ?
C1 C2 1.499(2) . ?
C2 C3 1.323(2) . ?
C3 C4 1.501(2) . ?

loop_
_geom_torsion_atom_site_label_1
_geom_torsion_atom_site_label_2
_geom_torsion_atom_site_label_3
_geom_torsion_atom_site_label_4
_geom_torsion
_geom_torsion_site_symmetry_1
_geom_torsion_site_symmetry_2
_geom_torsion_site_symmetry_3
_geom_torsion_site_symmetry_4
_geom_torsion_publ_flag
C4 N1 C1 O1 -177.48(18) . . . . ?
C4 N1 C1 C2 1.6(2) . . . . ?
O1 C1 C2 C3 177.43(18) . . . . ?
N1 C1 C2 C3 -1.6(2) . . . . ?
O1 C1 C2 Cl1 -2.4(3) . . . . ?
N1 C1 C2 Cl1 178.52(13) . . . . ?
C1 C2 C3 C4 1.03(19) . . . . ?
Cl1 C2 C3 C4 -179.11(13) . . . . ?
C1 C2 C3 Cl2 -177.61(13) . . . . ?
Cl1 C2 C3 Cl2 2.3(3) . . . . ?
C1 N1 C4 O2 -179.82(19) . . . . ?
C1 N1 C4 C3 -1.0(2) . . . . ?
C2 C3 C4 O2 178.7(2) . . . . ?
Cl2 C3 C4 O2 -2.5(3) . . . . ?
C2 C3 C4 N1 -0.1(2) . . . . ?
Cl2 C3 C4 N1 178.62(13) . . . . ?

loop_
_cod_related_entry_id
_cod_related_entry_database
_cod_related_entry_code
1 ChemSpider 13857
